data_7119255
loop_
_publ_author_name
'Quan, Mao'
'Tang, Liang'
'Shen, Jiaqi'
'Yang, Guoqiang'
'Zhang, Wanbin'

_publ_section_title
;
 Ni(ii)-catalyzed asymmetric addition of arylboronic acids to cyclic
 imines.
;
_journal_issue 3
_journal_name_full 'Chemical communications (Cambridge, England)'
_journal_page_first 609
_journal_page_last 612
_journal_paper_doi 10.1039/c6cc08759k
_journal_volume 53
_journal_year 2017
_chemical_absolute_configuration rmad
_chemical_formula_moiety 'C30 H28 Cl2 N Ni O P'
_chemical_formula_sum 'C30 H28 Cl2 N Ni O P'
_chemical_formula_weight 579.11
_chemical_name_systematic
;
 ? 
;
_chemical_properties_physical Moisture-sensitive
_space_group_crystal_system orthorhombic
_space_group_IT_number 18
_space_group_name_Hall 'P 2 2ab'
_space_group_name_H-M_alt 'P 21 21 2'
_symmetry_space_group_name_Hall 'P 2 2ab'
_symmetry_space_group_name_H-M 'P 21 21 2'
_atom_sites_solution_hydrogens geom
_atom_sites_solution_primary direct
_atom_sites_solution_secondary difmap
_audit_creation_date 2015-07-15
_audit_creation_method
;
Olex2 1.2
(compiled 2014.03.20 svn.r2914 for OlexSys, GUI svn.r4816)
;
_audit_update_record
;
2015-10-29 deposited with the CCDC.
2016-12-07 downloaded from the CCDC.
;
_cell_angle_alpha 90.00
_cell_angle_beta 90.00
_cell_angle_gamma 90.00
_cell_formula_units_Z 4
_cell_length_a 10.1361(3)
_cell_length_b 20.7607(8)
_cell_length_c 14.8742(7)
_cell_measurement_reflns_used 5897
_cell_measurement_temperature 293(2)
_cell_measurement_theta_max 29.5055
_cell_measurement_theta_min 2.8030
_cell_volume 3130.0(2)
_computing_cell_refinement
;
CrysAlisPro, Agilent Technologies,
Version 1.171.35.11 (release 16-05-2011 CrysAlis171 .NET)
(compiled May 16 2011,17:55:39)
;
_computing_data_collection
;
CrysAlisPro, Agilent Technologies,
Version 1.171.35.11 (release 16-05-2011 CrysAlis171 .NET)
(compiled May 16 2011,17:55:39)
;
_computing_data_reduction
;
CrysAlisPro, Agilent Technologies,
Version 1.171.35.11 (release 16-05-2011 CrysAlis171 .NET)
(compiled May 16 2011,17:55:39)
;
_computing_molecular_graphics 'Olex2 (Dolomanov et al., 2009)'
_computing_publication_material 'Olex2 (Dolomanov et al., 2009)'
_computing_structure_refinement 'ShelXL (Sheldrick, 2008)'
_computing_structure_solution 'ShelXS (Sheldrick, 2008)'
_diffrn_ambient_temperature 293.15
_diffrn_detector_area_resol_mean 10.3592
_diffrn_measured_fraction_theta_full 0.994
_diffrn_measured_fraction_theta_max 0.994
_diffrn_measurement_device_type 'Xcalibur, Atlas, Gemini ultra'
_diffrn_measurement_method '\w scans'
_diffrn_orient_matrix_UB_11 0.0023287000
_diffrn_orient_matrix_UB_12 0.0117665000
_diffrn_orient_matrix_UB_13 -0.0447323000
_diffrn_orient_matrix_UB_21 0.0255759000
_diffrn_orient_matrix_UB_22 0.0297094000
_diffrn_orient_matrix_UB_23 0.0158187000
_diffrn_orient_matrix_UB_31 0.0651248000
_diffrn_orient_matrix_UB_32 -0.0120797000
_diffrn_orient_matrix_UB_33 -0.0046337000
_diffrn_radiation_monochromator graphite
_diffrn_radiation_type MoK\a
_diffrn_radiation_wavelength 0.71073
_diffrn_reflns_av_R_equivalents 0.0427
_diffrn_reflns_av_unetI/netI 0.0409
_diffrn_reflns_limit_h_max 9
_diffrn_reflns_limit_h_min -12
_diffrn_reflns_limit_k_max 24
_diffrn_reflns_limit_k_min -24
_diffrn_reflns_limit_l_max 16
_diffrn_reflns_limit_l_min -17
_diffrn_reflns_number 20639
_diffrn_reflns_theta_full 25.35
_diffrn_reflns_theta_max 25.35
_diffrn_reflns_theta_min 2.81
_diffrn_source 'Enhance (Mo) X-ray Source'
_exptl_absorpt_coefficient_mu 0.863
_exptl_absorpt_correction_T_max 1.00000
_exptl_absorpt_correction_T_min 0.68819
_exptl_absorpt_correction_type multi-scan
_exptl_absorpt_process_details
;
CrysAlisPro, Agilent Technologies,
Version 1.171.35.11 (release 16-05-2011 CrysAlis171 .NET)
(compiled May 16 2011,17:55:39)
Empirical absorption correction using spherical harmonics,
 implemented in SCALE3 ABSPACK scaling algorithm.
;
_exptl_crystal_colour blue
_exptl_crystal_colour_primary blue
_exptl_crystal_density_diffrn 1.229
_exptl_crystal_density_method 'not measured'
_exptl_crystal_description plate
_exptl_crystal_F_000 1200
_exptl_crystal_size_max 0.42
_exptl_crystal_size_mid 0.4
_exptl_crystal_size_min 0.32
_platon_squeeze_details
;
;
_refine_diff_density_max 0.366
_refine_diff_density_min -0.243
_refine_diff_density_rms 0.049
_refine_ls_abs_structure_details 'Flack (1983), 2498 Friedel pairs'
_refine_ls_abs_structure_Flack -0.017(14)
_refine_ls_extinction_method none
_refine_ls_goodness_of_fit_ref 1.026
_refine_ls_hydrogen_treatment constr
_refine_ls_matrix_type full
_refine_ls_number_parameters 327
_refine_ls_number_reflns 5722
_refine_ls_number_restraints 0
_refine_ls_restrained_S_all 1.026
_refine_ls_R_factor_all 0.0461
_refine_ls_R_factor_gt 0.0364
_refine_ls_shift/su_max 0.001
_refine_ls_shift/su_mean 0.000
_refine_ls_structure_factor_coef Fsqd
_refine_ls_weighting_details 'calc w=1/[\s^2^(Fo^2^)+(0.0507P)^2^+0.0000P] where P=(Fo^2^+2Fc^2^)/3'
_refine_ls_weighting_scheme calc
_refine_ls_wR_factor_gt 0.0860
_refine_ls_wR_factor_ref 0.0916
_reflns_number_gt 4851
_reflns_number_total 5722
_reflns_threshold_expression >2sigma(I)
_cod_data_source_file c6cc08759k2.cif
_cod_data_source_block 150715_qm0715
_cod_database_code 7119255
_chemical_oxdiff_formula 'c10 h10 n2 o8 Ni1 Cl1'
_reflns_odcompleteness_completeness 99.70
_reflns_odcompleteness_iscentric 1
_reflns_odcompleteness_theta 26.32
_olex2_refinement_description
;
1. Fixed Uiso
 At 1.2 times of:
  All C(H) groups, All C(H,H) groups
 At 1.5 times of:
  All C(H,H,H) groups
2.a Ternary CH refined with riding coordinates:
 C15(H15), C16(H16)
2.b Secondary CH2 refined with riding coordinates:
 C14(H14A,H14B)
2.c Aromatic/amide H refined with riding coordinates:
 C3(H3), C5(H5), C24(H24), C29(H29), C20(H20), C8(H8), C2(H2), C4(H4),
 C30(H30), C22(H22), C27(H27), C21(H21), C26(H26), C23(H23), C11(H11), C28(H28),
  C9(H9), C10(H10)
2.d Idealised Me refined as rotating group:
 C18(H18A,H18B,H18C), C17(H17A,H17B,H17C)
;

loop_
_space_group_symop_id
_space_group_symop_operation_xyz
1 'x, y, z'
2 '-x, -y, z'
3 'x+1/2, -y+1/2, -z'
4 '-x+1/2, y+1/2, -z'

loop_
_atom_site_label
_atom_site_type_symbol
_atom_site_fract_x
_atom_site_fract_y
_atom_site_fract_z
_atom_site_U_iso_or_equiv
_atom_site_adp_type
_atom_site_occupancy
_atom_site_calc_flag
_atom_site_refinement_flags_posn
Ni1 Ni 0.49683(3) 0.759439(17) 0.72735(2) 0.03886(12) Uani 1 d .
P1 P 0.34819(6) 0.75573(4) 0.84730(5) 0.03333(17) Uani 1 d .
Cl1 Cl 0.61617(8) 0.84855(4) 0.72079(8) 0.0596(2) Uani 1 d .
Cl2 Cl 0.60021(8) 0.66620(4) 0.71585(8) 0.0652(3) Uani 1 d .
N1 N 0.3742(2) 0.76416(12) 0.62203(15) 0.0375(5) Uani 1 d .
C25 C 0.3530(3) 0.82119(14) 0.9274(2) 0.0366(7) Uani 1 d .
C1 C 0.1764(2) 0.75638(14) 0.80846(19) 0.0356(6) Uani 1 d .
C3 C -0.0377(3) 0.70611(19) 0.8004(2) 0.0535(9) Uani 1 d .
H3 H -0.0928 0.6716 0.8136 0.064 Uiso 1 calc R
C19 C 0.3599(3) 0.68226(14) 0.9135(2) 0.0371(7) Uani 1 d .
C12 C 0.2802(3) 0.87004(14) 0.6561(2) 0.0429(7) Uani 1 d .
C5 C -0.0040(3) 0.80793(17) 0.7335(2) 0.0516(8) Uani 1 d .
H5 H -0.0382 0.8428 0.7019 0.062 Uiso 1 calc R
C13 C 0.3062(3) 0.81339(16) 0.6004(2) 0.0411(7) Uani 1 d .
C6 C 0.1289(3) 0.80845(14) 0.7592(2) 0.0378(7) Uani 1 d .
C15 C 0.3766(3) 0.71930(16) 0.5449(2) 0.0444(8) Uani 1 d .
H15 H 0.4687 0.7101 0.5294 0.053 Uiso 1 calc R
C14 C 0.3155(3) 0.76063(19) 0.4701(2) 0.0569(9) Uani 1 d .
H14A H 0.3824 0.7746 0.4278 0.068 Uiso 1 calc R
H14B H 0.2483 0.7367 0.4378 0.068 Uiso 1 calc R
C24 C 0.3563(3) 0.68191(16) 1.0068(2) 0.0491(8) Uani 1 d .
H24 H 0.3527 0.7208 1.0378 0.059 Uiso 1 calc R
O1 O 0.2578(2) 0.81559(12) 0.51698(16) 0.0572(6) Uani 1 d .
C29 C 0.2509(4) 0.88698(18) 1.0409(3) 0.0578(9) Uani 1 d .
H29 H 0.1783 0.8968 1.0766 0.069 Uiso 1 calc R
C20 C 0.3687(3) 0.62396(15) 0.8696(2) 0.0492(8) Uani 1 d .
H20 H 0.3732 0.6233 0.8071 0.059 Uiso 1 calc R
C8 C 0.1909(4) 0.92324(17) 0.7840(3) 0.0608(9) Uani 1 d .
H8 H 0.1401 0.9224 0.8360 0.073 Uiso 1 calc R
C2 C 0.0923(3) 0.70513(17) 0.8286(2) 0.0466(8) Uani 1 d .
H2 H 0.1239 0.6701 0.8611 0.056 Uiso 1 calc R
C7 C 0.2063(3) 0.86697(14) 0.7348(2) 0.0423(7) Uani 1 d .
C4 C -0.0850(3) 0.75685(19) 0.7540(2) 0.0545(9) Uani 1 d .
H4 H -0.1728 0.7573 0.7358 0.065 Uiso 1 calc R
C30 C 0.2449(3) 0.83640(16) 0.9815(2) 0.0493(8) Uani 1 d .
H30 H 0.1681 0.8121 0.9772 0.059 Uiso 1 calc R
C22 C 0.3667(4) 0.56726(19) 1.0088(3) 0.0649(11) Uani 1 d .
H22 H 0.3694 0.5288 1.0407 0.078 Uiso 1 calc R
C27 C 0.4712(4) 0.90826(16) 0.9961(3) 0.0625(10) Uani 1 d .
H27 H 0.5477 0.9327 1.0014 0.075 Uiso 1 calc R
C21 C 0.3711(4) 0.56650(17) 0.9163(3) 0.0604(10) Uani 1 d .
H21 H 0.3757 0.5276 0.8855 0.072 Uiso 1 calc R
C26 C 0.4675(3) 0.85794(16) 0.9369(2) 0.0494(8) Uani 1 d .
H26 H 0.5417 0.8482 0.9027 0.059 Uiso 1 calc R
C23 C 0.3582(4) 0.62505(19) 1.0541(3) 0.0641(10) Uani 1 d .
H23 H 0.3536 0.6255 1.1166 0.077 Uiso 1 calc R
C11 C 0.3360(3) 0.92824(17) 0.6285(3) 0.0585(9) Uani 1 d .
H11 H 0.3843 0.9301 0.5754 0.070 Uiso 1 calc R
C18 C 0.3376(5) 0.6070(2) 0.4919(3) 0.0815(13) Uani 1 d .
H18A H 0.3054 0.6225 0.4351 0.122 Uiso 1 calc GR
H18B H 0.2956 0.5668 0.5059 0.122 Uiso 1 calc GR
H18C H 0.4313 0.6008 0.4884 0.122 Uiso 1 calc GR
C28 C 0.3643(4) 0.92305(18) 1.0476(3) 0.0628(10) Uani 1 d .
H28 H 0.3679 0.9576 1.0873 0.075 Uiso 1 calc R
C9 C 0.2487(4) 0.98032(17) 0.7580(3) 0.0769(12) Uani 1 d .
H9 H 0.2396 1.0171 0.7932 0.092 Uiso 1 calc R
C17 C 0.1589(4) 0.6643(2) 0.5782(3) 0.0789(13) Uani 1 d .
H17A H 0.1426 0.7033 0.6110 0.118 Uiso 1 calc GR
H17B H 0.1247 0.6283 0.6113 0.118 Uiso 1 calc GR
H17C H 0.1162 0.6666 0.5206 0.118 Uiso 1 calc GR
C16 C 0.3065(4) 0.65587(18) 0.5648(3) 0.0573(9) Uani 1 d .
H16 H 0.3428 0.6391 0.6213 0.069 Uiso 1 calc R
C10 C 0.3201(4) 0.98239(17) 0.6791(3) 0.0729(12) Uani 1 d .
H10 H 0.3576 1.0210 0.6603 0.087 Uiso 1 calc R

loop_
_atom_site_aniso_label
_atom_site_aniso_U_11
_atom_site_aniso_U_22
_atom_site_aniso_U_33
_atom_site_aniso_U_23
_atom_site_aniso_U_13
_atom_site_aniso_U_12
Ni1 0.02948(17) 0.0478(2) 0.0393(2) 0.00176(19) -0.00107(15) -0.00094(15)
P1 0.0282(3) 0.0350(4) 0.0368(4) 0.0002(4) -0.0022(3) -0.0015(3)
Cl1 0.0518(4) 0.0498(5) 0.0771(7) 0.0064(5) 0.0000(4) -0.0116(3)
Cl2 0.0488(4) 0.0560(5) 0.0906(8) 0.0037(5) 0.0091(5) 0.0115(3)
N1 0.0375(12) 0.0423(14) 0.0328(13) -0.0003(12) 0.0016(9) 0.0012(11)
C25 0.0371(15) 0.0329(16) 0.0398(18) 0.0015(14) -0.0060(13) 0.0036(12)
C1 0.0301(12) 0.0406(16) 0.0361(15) -0.0050(14) 0.0002(10) -0.0023(12)
C3 0.0406(17) 0.070(2) 0.050(2) -0.0027(18) 0.0017(15) -0.0165(15)
C19 0.0308(14) 0.0402(17) 0.0404(19) 0.0042(14) -0.0001(13) -0.0034(12)
C12 0.0404(15) 0.0419(17) 0.046(2) 0.0042(16) -0.0074(14) 0.0064(13)
C5 0.0416(16) 0.074(2) 0.0393(18) -0.0021(17) -0.0078(16) 0.0133(16)
C13 0.0386(15) 0.0480(19) 0.0368(19) 0.0023(16) -0.0033(13) -0.0060(14)
C6 0.0342(14) 0.0462(17) 0.0330(17) -0.0067(14) -0.0004(12) 0.0052(12)
C15 0.0396(16) 0.0522(19) 0.0413(19) -0.0103(15) 0.0047(13) 0.0003(14)
C14 0.0665(19) 0.066(2) 0.0377(18) -0.002(2) -0.0042(14) -0.0052(18)
C24 0.0564(18) 0.0441(19) 0.047(2) 0.0019(17) -0.0109(15) -0.0057(15)
O1 0.0694(14) 0.0600(15) 0.0423(14) 0.0016(12) -0.0102(12) 0.0093(12)
C29 0.062(2) 0.058(2) 0.053(2) -0.006(2) 0.0010(17) 0.0196(18)
C20 0.0561(18) 0.0400(19) 0.052(2) 0.0034(16) 0.0071(16) -0.0003(14)
C8 0.078(2) 0.048(2) 0.057(2) -0.004(2) 0.0066(19) 0.0078(16)
C2 0.0363(15) 0.0547(19) 0.049(2) 0.0066(17) -0.0023(14) -0.0078(13)
C7 0.0409(15) 0.0388(16) 0.047(2) 0.0012(16) -0.0056(14) 0.0091(12)
C4 0.0274(13) 0.089(3) 0.0474(19) -0.011(2) -0.0038(12) -0.0014(16)
C30 0.0449(18) 0.052(2) 0.051(2) -0.0037(18) 0.0032(15) 0.0035(15)
C22 0.074(3) 0.045(2) 0.076(3) 0.020(2) -0.009(2) -0.0005(18)
C27 0.070(3) 0.049(2) 0.068(3) -0.0134(19) -0.004(2) -0.0184(17)
C21 0.066(2) 0.040(2) 0.075(3) -0.0025(19) 0.008(2) 0.0026(17)
C26 0.0429(17) 0.051(2) 0.054(2) -0.0111(17) 0.0001(14) -0.0066(14)
C23 0.078(2) 0.066(3) 0.048(2) 0.019(2) -0.0117(19) -0.009(2)
C11 0.066(2) 0.046(2) 0.063(3) 0.0086(19) 0.0034(18) 0.0008(16)
C18 0.098(3) 0.068(3) 0.078(3) -0.027(3) -0.003(2) -0.003(2)
C28 0.093(3) 0.044(2) 0.051(2) -0.0148(18) -0.007(2) 0.006(2)
C9 0.107(3) 0.039(2) 0.084(3) -0.013(2) -0.001(3) 0.0118(19)
C17 0.074(3) 0.075(3) 0.087(3) -0.014(3) 0.013(2) -0.032(2)
C16 0.065(2) 0.050(2) 0.057(2) -0.0038(19) -0.0043(18) -0.0059(16)
C10 0.095(3) 0.035(2) 0.089(3) 0.011(2) 0.002(2) -0.0034(17)

loop_
_atom_type_symbol
_atom_type_description
_atom_type_scat_dispersion_real
_atom_type_scat_dispersion_imag
_atom_type_scat_source
C C 0.0033 0.0016 'International Tables Vol C Tables 4.2.6.8 and 6.1.1.4'
H H 0.0000 0.0000 'International Tables Vol C Tables 4.2.6.8 and 6.1.1.4'
Cl Cl 0.1484 0.1585 'International Tables Vol C Tables 4.2.6.8 and 6.1.1.4'
N N 0.0061 0.0033 'International Tables Vol C Tables 4.2.6.8 and 6.1.1.4'
Ni Ni 0.3393 1.1124 'International Tables Vol C Tables 4.2.6.8 and 6.1.1.4'
O O 0.0106 0.0060 'International Tables Vol C Tables 4.2.6.8 and 6.1.1.4'
P P 0.1023 0.0942 'International Tables Vol C Tables 4.2.6.8 and 6.1.1.4'

loop_
_geom_angle_atom_site_label_1
_geom_angle_atom_site_label_2
_geom_angle_atom_site_label_3
_geom_angle
Cl1 Ni1 P1 114.44(3)
Cl2 Ni1 P1 109.65(4)
Cl2 Ni1 Cl1 118.05(3)
N1 Ni1 P1 101.46(6)
N1 Ni1 Cl1 105.31(7)
N1 Ni1 Cl2 106.08(8)
C25 P1 Ni1 117.46(10)
C25 P1 C1 103.16(13)
C25 P1 C19 105.74(13)
C1 P1 Ni1 111.80(9)
C19 P1 Ni1 113.53(10)
C19 P1 C1 103.79(13)
C13 N1 Ni1 124.9(2)
C13 N1 C15 108.6(2)
C15 N1 Ni1 124.47(18)
C30 C25 P1 121.9(2)
C30 C25 C26 118.1(3)
C26 C25 P1 120.0(2)
C6 C1 P1 120.0(2)
C6 C1 C2 119.6(2)
C2 C1 P1 120.4(2)
C2 C3 H3 119.8
C4 C3 H3 119.8
C4 C3 C2 120.4(3)
C24 C19 P1 123.0(2)
C20 C19 P1 118.9(2)
C20 C19 C24 118.1(3)
C7 C12 C13 122.5(3)
C7 C12 C11 120.3(3)
C11 C12 C13 117.2(3)
C6 C5 H5 119.3
C4 C5 H5 119.3
C4 C5 C6 121.3(3)
N1 C13 C12 126.8(3)
N1 C13 O1 117.5(3)
O1 C13 C12 115.6(3)
C1 C6 C5 118.1(3)
C1 C6 C7 125.4(2)
C5 C6 C7 116.5(3)
N1 C15 H15 108.8
N1 C15 C14 101.7(2)
N1 C15 C16 112.7(3)
C14 C15 H15 108.8
C16 C15 H15 108.8
C16 C15 C14 115.8(3)
C15 C14 H14A 110.8
C15 C14 H14B 110.8
H14A C14 H14B 108.9
O1 C14 C15 104.6(3)
O1 C14 H14A 110.8
O1 C14 H14B 110.8
C19 C24 H24 119.5
C23 C24 C19 121.1(3)
C23 C24 H24 119.5
C13 O1 C14 105.6(3)
C30 C29 H29 120.0
C30 C29 C28 120.0(3)
C28 C29 H29 120.0
C19 C20 H20 119.3
C19 C20 C21 121.4(3)
C21 C20 H20 119.3
C7 C8 H8 119.0
C9 C8 H8 119.0
C9 C8 C7 121.9(4)
C1 C2 H2 119.8
C3 C2 C1 120.4(3)
C3 C2 H2 119.8
C12 C7 C6 121.7(3)
C8 C7 C12 117.7(3)
C8 C7 C6 119.9(3)
C3 C4 C5 120.2(3)
C3 C4 H4 119.9
C5 C4 H4 119.9
C25 C30 H30 119.7
C29 C30 C25 120.6(3)
C29 C30 H30 119.7
C21 C22 H22 120.0
C21 C22 C23 120.1(4)
C23 C22 H22 120.0
C26 C27 H27 119.6
C28 C27 H27 119.6
C28 C27 C26 120.9(3)
C20 C21 H21 120.3
C22 C21 C20 119.5(4)
C22 C21 H21 120.3
C25 C26 H26 119.8
C27 C26 C25 120.3(3)
C27 C26 H26 119.8
C24 C23 C22 119.8(4)
C24 C23 H23 120.1
C22 C23 H23 120.1
C12 C11 H11 119.9
C10 C11 C12 120.2(4)
C10 C11 H11 119.9
H18A C18 H18B 109.5
H18A C18 H18C 109.5
H18B C18 H18C 109.5
C16 C18 H18A 109.5
C16 C18 H18B 109.5
C16 C18 H18C 109.5
C29 C28 H28 119.9
C27 C28 C29 120.1(3)
C27 C28 H28 119.9
C8 C9 H9 120.4
C8 C9 C10 119.3(4)
C10 C9 H9 120.4
H17A C17 H17B 109.5
H17A C17 H17C 109.5
H17B C17 H17C 109.5
C16 C17 H17A 109.5
C16 C17 H17B 109.5
C16 C17 H17C 109.5
C15 C16 H16 107.3
C18 C16 C15 110.0(3)
C18 C16 C17 112.0(3)
C18 C16 H16 107.3
C17 C16 C15 112.6(3)
C17 C16 H16 107.3
C11 C10 C9 120.4(3)
C11 C10 H10 119.8
C9 C10 H10 119.8

loop_
_geom_bond_atom_site_label_1
_geom_bond_atom_site_label_2
_geom_bond_distance
Ni1 P1 2.3364(8)
Ni1 Cl1 2.2125(8)
Ni1 Cl2 2.2078(9)
Ni1 N1 2.002(2)
P1 C25 1.809(3)
P1 C1 1.834(2)
P1 C19 1.819(3)
N1 C13 1.274(4)
N1 C15 1.478(4)
C25 C30 1.395(4)
C25 C26 1.396(4)
C1 C6 1.392(4)
C1 C2 1.396(4)
C3 H3 0.9300
C3 C2 1.383(4)
C3 C4 1.348(5)
C19 C24 1.389(4)
C19 C20 1.379(4)
C12 C13 1.462(5)
C12 C7 1.392(5)
C12 C11 1.396(5)
C5 H5 0.9300
C5 C6 1.401(4)
C5 C4 1.376(5)
C13 O1 1.335(4)
C6 C7 1.491(4)
C15 H15 0.9800
C15 C14 1.535(5)
C15 C16 1.525(5)
C14 H14A 0.9700
C14 H14B 0.9700
C14 O1 1.460(4)
C24 H24 0.9300
C24 C23 1.374(5)
C29 H29 0.9300
C29 C30 1.374(5)
C29 C28 1.375(5)
C20 H20 0.9300
C20 C21 1.381(5)
C8 H8 0.9300
C8 C7 1.387(5)
C8 C9 1.377(5)
C2 H2 0.9300
C4 H4 0.9300
C30 H30 0.9300
C22 H22 0.9300
C22 C21 1.377(6)
C22 C23 1.379(6)
C27 H27 0.9300
C27 C26 1.368(5)
C27 C28 1.362(6)
C21 H21 0.9300
C26 H26 0.9300
C23 H23 0.9300
C11 H11 0.9300
C11 C10 1.363(5)
C18 H18A 0.9600
C18 H18B 0.9600
C18 H18C 0.9600
C18 C16 1.519(5)
C28 H28 0.9300
C9 H9 0.9300
C9 C10 1.379(6)
C17 H17A 0.9600
C17 H17B 0.9600
C17 H17C 0.9600
C17 C16 1.519(5)
C16 H16 0.9800
C10 H10 0.9300

loop_
_geom_torsion_atom_site_label_1
_geom_torsion_atom_site_label_2
_geom_torsion_atom_site_label_3
_geom_torsion_atom_site_label_4
_geom_torsion
Ni1 P1 C25 C30 157.3(2)
Ni1 P1 C25 C26 -23.0(3)
Ni1 P1 C1 C6 -61.0(2)
Ni1 P1 C1 C2 119.5(2)
Ni1 P1 C19 C24 137.0(2)
Ni1 P1 C19 C20 -44.9(3)
Ni1 N1 C13 C12 -14.5(4)
Ni1 N1 C13 O1 162.3(2)
Ni1 N1 C15 C14 -154.7(2)
Ni1 N1 C15 C16 80.7(3)
P1 Ni1 N1 C13 72.4(2)
P1 Ni1 N1 C15 -125.6(2)
P1 C25 C30 C29 -179.1(3)
P1 C25 C26 C27 178.8(3)
P1 C1 C6 C5 -177.9(2)
P1 C1 C6 C7 -1.0(4)
P1 C1 C2 C3 179.0(3)
P1 C19 C24 C23 176.4(3)
P1 C19 C20 C21 -176.7(3)
Cl1 Ni1 P1 C25 -4.85(11)
Cl1 Ni1 P1 C1 114.11(11)
Cl1 Ni1 P1 C19 -128.89(11)
Cl1 Ni1 N1 C13 -47.2(2)
Cl1 Ni1 N1 C15 114.8(2)
Cl2 Ni1 P1 C25 130.44(11)
Cl2 Ni1 P1 C1 -110.60(11)
Cl2 Ni1 P1 C19 6.40(11)
Cl2 Ni1 N1 C13 -173.1(2)
Cl2 Ni1 N1 C15 -11.1(2)
N1 Ni1 P1 C25 -117.69(13)
N1 Ni1 P1 C1 1.27(12)
N1 Ni1 P1 C19 118.27(13)
N1 C13 O1 C14 -7.2(4)
N1 C15 C14 O1 -13.4(3)
N1 C15 C16 C18 -167.8(3)
N1 C15 C16 C17 66.6(4)
C25 P1 C1 C6 66.1(2)
C25 P1 C1 C2 -113.4(3)
C25 P1 C19 C24 6.8(3)
C25 P1 C19 C20 -175.1(2)
C1 P1 C25 C30 33.9(3)
C1 P1 C25 C26 -146.4(3)
C1 P1 C19 C24 -101.4(3)
C1 P1 C19 C20 76.7(3)
C1 C6 C7 C12 89.0(4)
C1 C6 C7 C8 -100.3(4)
C19 P1 C25 C30 -74.8(3)
C19 P1 C25 C26 104.9(3)
C19 P1 C1 C6 176.3(2)
C19 P1 C1 C2 -3.2(3)
C19 C24 C23 C22 1.5(5)
C19 C20 C21 C22 -1.0(5)
C12 C13 O1 C14 169.9(3)
C12 C11 C10 C9 0.0(6)
C5 C6 C7 C12 -94.1(3)
C5 C6 C7 C8 76.6(4)
C13 N1 C15 C14 9.8(3)
C13 N1 C15 C16 -114.8(3)
C13 C12 C7 C6 -11.0(4)
C13 C12 C7 C8 178.1(3)
C13 C12 C11 C10 -177.4(3)
C6 C1 C2 C3 -0.5(5)
C6 C5 C4 C3 0.6(5)
C15 N1 C13 C12 -178.9(3)
C15 N1 C13 O1 -2.1(4)
C15 C14 O1 C13 12.7(3)
C14 C15 C16 C18 75.7(4)
C14 C15 C16 C17 -50.0(4)
C24 C19 C20 C21 1.4(5)
C20 C19 C24 C23 -1.7(5)
C8 C9 C10 C11 -1.6(6)
C2 C1 C6 C5 1.6(4)
C2 C1 C6 C7 178.5(3)
C2 C3 C4 C5 0.6(5)
C7 C12 C13 N1 -65.5(4)
C7 C12 C13 O1 117.7(3)
C7 C12 C11 C10 0.9(5)
C7 C8 C9 C10 2.4(6)
C4 C3 C2 C1 -0.6(5)
C4 C5 C6 C1 -1.6(4)
C4 C5 C6 C7 -178.8(3)
C30 C25 C26 C27 -1.5(5)
C30 C29 C28 C27 -0.7(6)
C21 C22 C23 C24 -1.1(6)
C26 C25 C30 C29 1.2(5)
C26 C27 C28 C29 0.5(6)
C23 C22 C21 C20 0.8(6)
C11 C12 C13 N1 112.8(4)
C11 C12 C13 O1 -64.1(4)
C11 C12 C7 C6 170.8(3)
C11 C12 C7 C8 -0.1(4)
C28 C29 C30 C25 -0.1(5)
C28 C27 C26 C25 0.7(6)
C9 C8 C7 C12 -1.5(5)
C9 C8 C7 C6 -172.6(4)
C16 C15 C14 O1 109.1(3)

loop_
_platon_squeeze_void_nr
_platon_squeeze_void_average_x
_platon_squeeze_void_average_y
_platon_squeeze_void_average_z
_platon_squeeze_void_volume
_platon_squeeze_void_count_electrons
_platon_squeeze_void_content
1 0.000 0.500 0.153 7 0 ' '
2 -0.023 0.000 0.333 230 27 ' '
3 -0.012 0.500 0.667 231 28 ' '
4 0.000 0.000 0.621 26 3 ' '
5 0.500 0.500 0.379 25 3 ' '
6 0.500 0.000 0.847 7 0 ' '
